data_1008006
loop_
_publ_author_name
'Vincent, H'
'Bertaut, E'

_publ_section_title
;
Polyhedral deformations in olivine-type compounds and the crystal
structure of Fe~2~ Si S~4~ and Fe~2~ Ge S~4~
;
_journal_coden_ASTM ACBCAR
_journal_name_full 'Acta Crystallographica B (24,1968-38,1982)'
_journal_page_first 1749
_journal_page_last 1755
_journal_paper_doi 10.1107/S056774087600633X
_journal_volume 32
_journal_year 1976
_chemical_formula_structural 'FE2 SI S4'
_chemical_formula_sum 'Fe2 S4 Si'
_chemical_name_systematic 'IRON TETRATHIOSILICATE'
_space_group_IT_number 62
_symmetry_cell_setting orthorhombic
_symmetry_Int_Tables_number 62
_symmetry_space_group_name_Hall '-P 2ac 2n'
_symmetry_space_group_name_H-M 'P n m a'
_cell_angle_alpha 90
_cell_angle_beta 90
_cell_angle_gamma 90
_cell_formula_units_Z 4
_cell_length_a 12.407(2)
_cell_length_b 7.198(1)
_cell_length_c 5.812(1)
_cell_volume 519.0
_refine_ls_R_factor_all 0.032
_cod_database_code 1008006

loop_
_symmetry_equiv_pos_as_xyz
x,y,z
1/2+x,1/2-y,1/2-z
-x,1/2+y,-z
1/2-x,-y,1/2+z
-x,-y,-z
1/2-x,1/2+y,1/2+z
x,1/2-y,z
1/2+x,y,1/2-z

loop_
_atom_site_label
_atom_site_type_symbol
_atom_site_symmetry_multiplicity
_atom_site_Wyckoff_symbol
_atom_site_fract_x
_atom_site_fract_y
_atom_site_fract_z
_atom_site_occupancy
_atom_site_attached_hydrogens
_atom_site_calc_flag
S1 S2- 4 c 0.4079 0.25 0.7284 1. 0 d
S2 S2- 4 c 0.5692 0.25 0.2383 1. 0 d
S3 S2- 8 d 0.3335 0.0173 0.2487 1. 0 d
Si1 Si4+ 4 c 0.4111 0.25 0.0916 1. 0 d
Fe1 Fe2+ 4 a 0. 0. 0. 1. 0 d
Fe2 Fe2+ 4 c 0.2299 0.25 0.5098 1. 0 d

loop_
_atom_type_symbol
_atom_type_oxidation_number
S2- -2.000
Si4+ 4.000
Fe2+ 2.000
